data_7121181
loop_
_publ_author_name
'Huang, Yubing'
'Yan, Donghao'
'Wang, Xu'
'Zhou, Peiqi'
'Wu, Wanqing'
'Jiang, Huanfeng'

_publ_section_title
;
 Controllable assembly of the benzothiazole framework using a C[triple
 bond, length as m-dash]C triple bond as a one-carbon synthon.
;
_journal_issue 14
_journal_name_full 'Chemical communications (Cambridge, England)'
_journal_page_first 1742
_journal_page_last 1745
_journal_paper_doi 10.1039/c7cc09855c
_journal_volume 54
_journal_year 2018
_chemical_formula_moiety 'C14 H10 Br N S'
_chemical_formula_sum 'C14 H10 Br N S'
_chemical_formula_weight 304.20
_space_group_crystal_system triclinic
_space_group_IT_number 2
_space_group_name_Hall '-P 1'
_space_group_name_H-M_alt 'P -1'
_symmetry_space_group_name_Hall '-P 1'
_symmetry_space_group_name_H-M 'P -1'
_atom_sites_solution_hydrogens geom
_audit_block_doi 10.5517/ccdc.csd.cc1q3t8x
_audit_creation_date 2017-10-27
_audit_creation_method
;
Olex2 1.2
(compiled 2017.08.10 svn.r3458 for OlexSys, GUI svn.r5381)
;
_audit_update_record
;
2017-10-27 deposited with the CCDC.
2018-01-23 downloaded from the CCDC.
;
_cell_angle_alpha 82.039(2)
_cell_angle_beta 85.191(3)
_cell_angle_gamma 89.175(3)
_cell_formula_units_Z 2
_cell_length_a 6.6340(3)
_cell_length_b 9.3287(3)
_cell_length_c 9.7895(2)
_cell_measurement_reflns_used 7653
_cell_measurement_temperature 100.00(10)
_cell_measurement_theta_max 73.5120
_cell_measurement_theta_min 4.5610
_cell_volume 597.89(4)
_computing_cell_refinement 'CrysAlisPro 1.171.38.43f (Rigaku OD, 2015)'
_computing_data_collection 'CrysAlisPro 1.171.38.43f (Rigaku OD, 2015)'
_computing_data_reduction 'CrysAlisPro 1.171.38.43f (Rigaku OD, 2015)'
_computing_molecular_graphics 'Olex2 (Dolomanov et al., 2009)'
_computing_publication_material 'Olex2 (Dolomanov et al., 2009)'
_computing_structure_refinement 'ShelXL (Sheldrick, 2015)'
_diffrn_ambient_environment N~2~
_diffrn_ambient_temperature 100.00(10)
_diffrn_detector 'CCD plate'
_diffrn_detector_area_resol_mean 5.2684
_diffrn_detector_type AtlasS2
_diffrn_measured_fraction_theta_full 1.000
_diffrn_measured_fraction_theta_max 0.976
_diffrn_measurement_details
;
List of Runs (angles in degrees, time in seconds):

  # Type    Start    End  Width  t~exp~   \w     \q     \k     \f   Frames
#--------------------------------------------------------------------------
  1  \w      2.00  29.00   1.00    1.00    --   41.11 -99.00 150.00   27
  2  \w     52.00  80.00   1.00    1.00    --   41.11-125.00 120.00   28
  3  \w     49.00 117.00   1.00    1.00    --  106.95 -77.00   0.00   68
  4  \w     91.00 119.00   1.00    1.00    --  106.95-125.00-120.00   28
  5  \w     56.00  90.00   1.00    1.00    --  106.95-125.00-120.00   34
  6  \w     23.00  88.00   1.00    1.00    --   41.11-125.00-120.00   65
  7  \w     28.00  88.00   1.00    1.00    --  106.95 -94.00 -30.00   60
  8  \w     42.00 133.00   1.00    1.00    --  106.95 -30.00  30.00   91
  9  \w    139.00 178.00   1.00    1.00    --  106.95  30.00  90.00   39
 10  \w    131.00 176.00   1.00    1.00    --  106.95  61.00 -30.00   45
 11  \w    147.00 177.00   1.00    1.00    --  106.95 125.00-120.00   30
 12  \w     98.00 172.00   1.00    1.00    --  106.95 125.00  30.00   74
 13  \w     97.00 149.00   1.00    1.00    --  106.95 125.00   0.00   52
 14  \w     85.00 133.00   1.00    1.00    --  106.95  30.00  90.00   48
 15  \w     45.00  89.00   1.00    1.00    --  106.95 -94.00 150.00   44
 16  \w     36.00 126.00   1.00    1.00    --  106.95 -30.00 -90.00   90
 17  \w   -107.00  -2.00   1.00    1.00    --  -41.11 -19.00 -30.00  105
 18  \w   -115.00 -22.00   1.00    1.00    --  -41.11 -37.00 -90.00   93
 19  \w     -9.00  31.00   1.00    1.00    --  -41.23  57.00 -30.00   40
 20  \w   -114.00 -17.00   1.00    1.00    --  -41.23 -77.00-150.00   97
 21  \w    -63.00 -12.00   1.00    1.00    --  -41.23  57.00 -30.00   51
 22  \w     10.00  50.00   1.00    1.00    --   41.23  77.00 -60.00   40
 23  \w     17.00  82.00   1.00    1.00    --   41.23  57.00 120.00   65
 24  \w    -18.00  36.00   1.00    1.00    --   41.23 -77.00  60.00   54
 25  \w     10.00  46.00   1.00    1.00    --   41.23  70.00-156.41   36
 26  \w      9.00  60.00   1.00    1.00    --   41.23  77.00  30.00   51
 27  \w     74.00 109.00   1.00    1.00    --  106.95  77.00 150.00   35
 28  \w     75.00 101.00   1.00    1.00    --  106.95  77.00  60.00   26
 29  \w     75.00 101.00   1.00    1.00    --  106.95  77.00 -90.00   26
 30  \w    133.00 159.00   1.00    1.00    --  106.95  77.00 -90.00   26
 31  \w     78.00 134.00   1.00    1.00    --  106.95  61.00-180.00   56
 32  \w    119.00 171.00   1.00    1.00    --  106.95  61.00-150.00   52
 33  \w     78.00 141.00   1.00    1.00    --  106.95  61.00-120.00   63
 34  \w    146.00 172.00   1.00    1.00    --  106.95  77.00-180.00   26
 35  \w     75.00 100.00   1.00    1.00    --  106.95  77.00-150.00   25
 36  \w     74.00 100.00   1.00    1.00    --  106.95  77.00-180.00   26
 37  \w     79.00 124.00   1.00    1.00    --  106.95  61.00  30.00   45
 38  \w     74.00 100.00   1.00    1.00    --  106.95  77.00-120.00   26
 39  \w     75.00 118.00   1.00    1.00    --  106.95  77.00 120.00   43
 40  \w     80.00 106.00   1.00    1.00    --  106.95  61.00  60.00   26
 41  \w     78.00 132.00   1.00    1.00    --  106.95  61.00   0.00   54
 42  \w     78.00 118.00   1.00    1.00    --  106.95  61.00 -30.00   40
 43  \w     74.00 100.00   1.00    1.00    --  106.95  77.00  30.00   26
 44  \w     81.00 107.00   1.00    1.00    --  106.95  45.00 120.00   26
 45  \w     74.00 110.00   1.00    1.00    --  106.95  77.00 -60.00   36
 46  \w     80.00 116.00   1.00    1.00    --  106.95  61.00-150.00   36
 47  \w     80.00 110.00   1.00    1.00    --  106.95  61.00 -60.00   30
 48  \w     78.00 134.00   1.00    1.00    --  106.95  61.00 -90.00   56
 49  \w     75.00 101.00   1.00    1.00    --  106.95  77.00   0.00   26
 50  \w     75.00 117.00   1.00    1.00    --  106.95  77.00 -30.00   42
 51  \w     78.00 129.00   1.00    1.00    --  106.95  61.00 150.00   51
 52  \w     78.00 103.00   1.00    1.00    --  106.95  61.00 120.00   25
 53  \w    126.00 151.00   1.00    1.00    --  106.95 178.00   0.00   25
 54  \w     12.00  37.00   1.00    1.00    --   46.00  81.00 119.60   25
 55  \w     20.00  45.00   1.00    1.00    --   54.00  81.00 -66.74   25
 56  \w     28.00  67.00   1.00    1.00    --   58.00  76.00  66.94   39
 57  \w     26.00  59.00   1.00    1.00    --   58.00  76.00 -34.49   33
 58  \w     30.00  68.00   1.00    1.00    --   62.00  76.00-136.68   38
 59  \w     31.00  57.00   1.00    1.00    --   62.00  77.00  16.05   26
 60  \w     31.00  43.00   1.00    1.00    --   62.00  76.00 141.00   12
;
_diffrn_measurement_device 'four-circle diffractometer'
_diffrn_measurement_device_type 'SuperNova, Dual, Cu at zero, AtlasS2'
_diffrn_measurement_method '\w scans'
_diffrn_orient_matrix_type 'CrysAlisPro convention (1999,Acta A55,543-557)'
_diffrn_orient_matrix_UB_11 0.0440553000
_diffrn_orient_matrix_UB_12 -0.0785361000
_diffrn_orient_matrix_UB_13 -0.1278359000
_diffrn_orient_matrix_UB_21 -0.0103913000
_diffrn_orient_matrix_UB_22 0.1455673000
_diffrn_orient_matrix_UB_23 -0.0952160000
_diffrn_orient_matrix_UB_31 0.2283954000
_diffrn_orient_matrix_UB_32 0.0212445000
_diffrn_orient_matrix_UB_33 0.0068006000
_diffrn_radiation_monochromator mirror
_diffrn_radiation_probe x-ray
_diffrn_radiation_type CuK\a
_diffrn_radiation_wavelength 1.54184
_diffrn_reflns_av_R_equivalents 0.0315
_diffrn_reflns_av_unetI/netI 0.0222
_diffrn_reflns_Laue_measured_fraction_full 1.000
_diffrn_reflns_Laue_measured_fraction_max 0.976
_diffrn_reflns_limit_h_max 8
_diffrn_reflns_limit_h_min -7
_diffrn_reflns_limit_k_max 11
_diffrn_reflns_limit_k_min -11
_diffrn_reflns_limit_l_max 11
_diffrn_reflns_limit_l_min -12
_diffrn_reflns_number 9253
_diffrn_reflns_point_group_measured_fraction_full 1.000
_diffrn_reflns_point_group_measured_fraction_max 0.976
_diffrn_reflns_theta_full 67.684
_diffrn_reflns_theta_max 73.476
_diffrn_reflns_theta_min 4.576
_diffrn_source 'micro-focus sealed X-ray tube'
_diffrn_source_type 'SuperNova (Cu) X-ray Source'
_exptl_absorpt_coefficient_mu 6.091
_exptl_absorpt_correction_T_max 1.00000
_exptl_absorpt_correction_T_min 0.21539
_exptl_absorpt_correction_type multi-scan
_exptl_absorpt_process_details
;
CrysAlisPro 1.171.38.43f (Rigaku Oxford Diffraction, 2015)
Empirical absorption correction using spherical harmonics,
 implemented in SCALE3 ABSPACK scaling algorithm.
;
_exptl_crystal_colour colourless
_exptl_crystal_colour_primary colourless
_exptl_crystal_density_diffrn 1.690
_exptl_crystal_description block
_exptl_crystal_F_000 304
_exptl_crystal_size_max 0.14
_exptl_crystal_size_mid 0.12
_exptl_crystal_size_min 0.1
_refine_diff_density_max 0.615
_refine_diff_density_min -0.543
_refine_diff_density_rms 0.101
_refine_ls_extinction_method none
_refine_ls_goodness_of_fit_ref 1.053
_refine_ls_hydrogen_treatment constr
_refine_ls_matrix_type full
_refine_ls_number_parameters 154
_refine_ls_number_reflns 2350
_refine_ls_number_restraints 0
_refine_ls_restrained_S_all 1.053
_refine_ls_R_factor_all 0.0274
_refine_ls_R_factor_gt 0.0271
_refine_ls_shift/su_max 0.001
_refine_ls_shift/su_mean 0.000
_refine_ls_structure_factor_coef Fsqd
_refine_ls_weighting_details 'w=1/[\s^2^(Fo^2^)+(0.0456P)^2^+0.7760P] where P=(Fo^2^+2Fc^2^)/3'
_refine_ls_weighting_scheme calc
_refine_ls_wR_factor_gt 0.0778
_refine_ls_wR_factor_ref 0.0780
_reflns_Friedel_coverage 0.000
_reflns_number_gt 2319
_reflns_number_total 2350
_reflns_threshold_expression 'I > 2\s(I)'
_cod_data_source_file c7cc09855c2.cif
_cod_data_source_block 4d
_cod_depositor_comments 'Adding full bibliography for 7121181.cif.'
_cod_database_code 7121181
_shelx_shelxl_version_number 2017/1
_shelx_space_group_comment
;
The symmetry employed for this shelxl refinement is uniquely defined
by the following loop, which should always be used as a source of
symmetry information in preference to the above space-group names.
They are only intended as comments.
;
_shelx_estimated_absorpt_t_max 0.581
_shelx_estimated_absorpt_t_min 0.483
_reflns_odcompleteness_completeness 99.95
_reflns_odcompleteness_iscentric 1
_reflns_odcompleteness_theta 66.97
_olex2_refinement_description
;
1. Fixed Uiso
 At 1.2 times of:
  All C(H) groups, All C(H,H) groups
2.a Secondary CH2 refined with riding coordinates:
 C8(H8A,H8B)
2.b Aromatic/amide H refined with riding coordinates:
 C13(H13), C5(H5), C10(H10), C14(H14), C4(H4), C2(H2), C3(H3), C11(H11)
;
_olex2_submission_special_instructions 'No special instructions were received'
_oxdiff_exptl_absorpt_empirical_details
;
Empirical correction (ABSPACK) includes:
- Absorption correction using spherical harmonics
- Frame scaling
- Detector area scaling
;
_oxdiff_exptl_absorpt_empirical_full_max 3.438
_oxdiff_exptl_absorpt_empirical_full_min 0.516

loop_
_space_group_symop_operation_xyz
'x, y, z'
'-x, -y, -z'

loop_
_atom_site_label
_atom_site_type_symbol
_atom_site_fract_x
_atom_site_fract_y
_atom_site_fract_z
_atom_site_U_iso_or_equiv
_atom_site_adp_type
_atom_site_occupancy
_atom_site_site_symmetry_order
_atom_site_calc_flag
_atom_site_refinement_flags_posn
Br1 Br -0.15015(4) 0.69927(2) -0.08419(2) 0.01947(11) Uani 1 1 d .
S1 S 0.20436(9) 0.79456(6) 0.58897(5) 0.01576(14) Uani 1 1 d .
N1 N 0.5460(3) 0.7949(2) 0.43926(19) 0.0148(4) Uani 1 1 d .
C7 C 0.3725(3) 0.8593(2) 0.4470(2) 0.0139(4) Uani 1 1 d .
C13 C -0.1120(4) 0.8115(2) 0.1683(2) 0.0156(4) Uani 1 1 d .
H13 H -0.246862 0.784783 0.188854 0.019 Uiso 1 1 calc R
C9 C 0.1936(4) 0.9140(2) 0.2328(2) 0.0144(4) Uani 1 1 d .
C1 C 0.5570(4) 0.6841(2) 0.5496(2) 0.0149(4) Uani 1 1 d .
C6 C 0.3844(4) 0.6670(2) 0.6432(2) 0.0145(4) Uani 1 1 d .
C8 C 0.3071(4) 0.9777(2) 0.3386(2) 0.0163(5) Uani 1 1 d .
H8A H 0.424955 1.029647 0.292548 0.020 Uiso 1 1 calc R
H8B H 0.220457 1.045776 0.382374 0.020 Uiso 1 1 calc R
C12 C -0.0097(4) 0.7883(2) 0.0433(2) 0.0152(4) Uani 1 1 d .
C5 C 0.3738(4) 0.5612(2) 0.7593(2) 0.0179(5) Uani 1 1 d .
H5 H 0.258647 0.550632 0.820871 0.021 Uiso 1 1 calc R
C10 C 0.2921(4) 0.8887(2) 0.1073(2) 0.0165(5) Uani 1 1 d .
H10 H 0.427748 0.913415 0.087363 0.020 Uiso 1 1 calc R
C14 C -0.0087(4) 0.8754(2) 0.2619(2) 0.0153(4) Uani 1 1 d .
H14 H -0.076051 0.892600 0.345321 0.018 Uiso 1 1 calc R
C4 C 0.5408(4) 0.4724(3) 0.7794(3) 0.0204(5) Uani 1 1 d .
H4 H 0.538035 0.401312 0.856184 0.024 Uiso 1 1 calc R
C2 C 0.7234(4) 0.5922(3) 0.5710(3) 0.0184(5) Uani 1 1 d .
H2 H 0.838091 0.601255 0.508943 0.022 Uiso 1 1 calc R
C3 C 0.7136(4) 0.4874(3) 0.6865(3) 0.0208(5) Uani 1 1 d .
H3 H 0.823609 0.426183 0.702436 0.025 Uiso 1 1 calc R
C11 C 0.1908(4) 0.8267(2) 0.0111(2) 0.0176(5) Uani 1 1 d .
H11 H 0.256899 0.811500 -0.073346 0.021 Uiso 1 1 calc R

loop_
_atom_site_aniso_label
_atom_site_aniso_U_11
_atom_site_aniso_U_22
_atom_site_aniso_U_33
_atom_site_aniso_U_23
_atom_site_aniso_U_13
_atom_site_aniso_U_12
Br1 0.02575(17) 0.01882(15) 0.01508(15) -0.00410(10) -0.00553(10) -0.00329(10)
S1 0.0150(3) 0.0153(3) 0.0161(3) 0.0001(2) 0.0005(2) 0.0014(2)
N1 0.0150(10) 0.0145(9) 0.0157(9) -0.0037(7) -0.0021(7) -0.0026(7)
C7 0.0151(11) 0.0140(10) 0.0133(10) -0.0036(8) -0.0024(8) -0.0046(8)
C13 0.0139(11) 0.0149(10) 0.0178(11) -0.0011(8) -0.0021(8) 0.0000(8)
C9 0.0191(12) 0.0095(10) 0.0143(10) 0.0015(8) -0.0039(8) 0.0000(8)
C1 0.0164(11) 0.0134(10) 0.0161(11) -0.0048(8) -0.0036(8) -0.0022(8)
C6 0.0167(11) 0.0125(10) 0.0155(10) -0.0049(8) -0.0034(8) -0.0006(8)
C8 0.0190(12) 0.0125(10) 0.0172(11) -0.0001(8) -0.0029(9) -0.0038(8)
C12 0.0209(12) 0.0112(10) 0.0142(10) -0.0012(8) -0.0055(9) 0.0001(8)
C5 0.0229(13) 0.0155(11) 0.0156(11) -0.0034(8) -0.0010(9) -0.0019(9)
C10 0.0163(12) 0.0144(10) 0.0174(11) 0.0022(8) -0.0003(9) -0.0020(9)
C14 0.0179(12) 0.0136(10) 0.0143(10) -0.0020(8) -0.0004(8) 0.0022(8)
C4 0.0285(14) 0.0130(10) 0.0210(12) -0.0021(9) -0.0095(10) -0.0008(9)
C2 0.0160(12) 0.0178(11) 0.0233(12) -0.0080(9) -0.0037(9) 0.0003(9)
C3 0.0220(13) 0.0132(11) 0.0298(13) -0.0071(9) -0.0113(10) 0.0034(9)
C11 0.0226(13) 0.0161(11) 0.0133(10) -0.0010(8) 0.0011(9) -0.0006(9)

loop_
_atom_type_symbol
_atom_type_description
_atom_type_scat_dispersion_real
_atom_type_scat_dispersion_imag
_atom_type_scat_source
C C 0.0181 0.0091 'International Tables Vol C Tables 4.2.6.8 and 6.1.1.4'
H H 0.0000 0.0000 'International Tables Vol C Tables 4.2.6.8 and 6.1.1.4'
Br Br -0.6763 1.2805 'International Tables Vol C Tables 4.2.6.8 and 6.1.1.4'
N N 0.0311 0.0180 'International Tables Vol C Tables 4.2.6.8 and 6.1.1.4'
S S 0.3331 0.5567 'International Tables Vol C Tables 4.2.6.8 and 6.1.1.4'

loop_
_geom_angle_atom_site_label_1
_geom_angle_atom_site_label_2
_geom_angle_atom_site_label_3
_geom_angle
C6 S1 C7 89.05(11)
C7 N1 C1 110.49(19)
N1 C7 S1 116.07(17)
N1 C7 C8 123.8(2)
C8 C7 S1 120.05(17)
C12 C13 H13 120.7
C14 C13 H13 120.7
C14 C13 C12 118.7(2)
C10 C9 C8 120.5(2)
C14 C9 C8 120.5(2)
C14 C9 C10 118.9(2)
N1 C1 C6 115.3(2)
N1 C1 C2 125.0(2)
C2 C1 C6 119.8(2)
C1 C6 S1 109.12(16)
C5 C6 S1 129.11(19)
C5 C6 C1 121.8(2)
C7 C8 C9 110.33(17)
C7 C8 H8A 109.6
C7 C8 H8B 109.6
C9 C8 H8A 109.6
C9 C8 H8B 109.6
H8A C8 H8B 108.1
C13 C12 Br1 118.73(18)
C11 C12 Br1 119.71(17)
C11 C12 C13 121.6(2)
C6 C5 H5 121.2
C4 C5 C6 117.6(2)
C4 C5 H5 121.2
C9 C10 H10 119.5
C9 C10 C11 121.0(2)
C11 C10 H10 119.5
C13 C14 C9 121.1(2)
C13 C14 H14 119.5
C9 C14 H14 119.5
C5 C4 H4 119.3
C5 C4 C3 121.3(2)
C3 C4 H4 119.3
C1 C2 H2 120.7
C3 C2 C1 118.6(2)
C3 C2 H2 120.7
C4 C3 H3 119.5
C2 C3 C4 121.0(2)
C2 C3 H3 119.5
C12 C11 C10 118.8(2)
C12 C11 H11 120.6
C10 C11 H11 120.6

loop_
_geom_bond_atom_site_label_1
_geom_bond_atom_site_label_2
_geom_bond_distance
Br1 C12 1.903(2)
S1 C7 1.751(2)
S1 C6 1.736(2)
N1 C7 1.292(3)
N1 C1 1.394(3)
C7 C8 1.508(3)
C13 H13 0.9300
C13 C12 1.391(3)
C13 C14 1.390(3)
C9 C8 1.518(3)
C9 C10 1.391(3)
C9 C14 1.391(3)
C1 C6 1.402(3)
C1 C2 1.399(3)
C6 C5 1.396(3)
C8 H8A 0.9700
C8 H8B 0.9700
C12 C11 1.382(4)
C5 H5 0.9300
C5 C4 1.385(4)
C10 H10 0.9300
C10 C11 1.394(3)
C14 H14 0.9300
C4 H4 0.9300
C4 C3 1.398(4)
C2 H2 0.9300
C2 C3 1.387(4)
C3 H3 0.9300
C11 H11 0.9300

loop_
_geom_torsion_atom_site_label_1
_geom_torsion_atom_site_label_2
_geom_torsion_atom_site_label_3
_geom_torsion_atom_site_label_4
_geom_torsion
Br1 C12 C11 C10 -178.51(16)
S1 C7 C8 C9 -84.1(2)
S1 C6 C5 C4 -179.74(18)
N1 C7 C8 C9 92.2(3)
N1 C1 C6 S1 0.2(2)
N1 C1 C6 C5 -179.6(2)
N1 C1 C2 C3 179.4(2)
C7 S1 C6 C1 0.10(17)
C7 S1 C6 C5 179.8(2)
C7 N1 C1 C6 -0.4(3)
C7 N1 C1 C2 179.2(2)
C13 C12 C11 C10 0.7(3)
C9 C10 C11 C12 -1.1(3)
C1 N1 C7 S1 0.5(2)
C1 N1 C7 C8 -175.9(2)
C1 C6 C5 C4 0.0(3)
C1 C2 C3 C4 0.6(4)
C6 S1 C7 N1 -0.38(18)
C6 S1 C7 C8 176.20(18)
C6 C1 C2 C3 -1.0(3)
C6 C5 C4 C3 -0.4(3)
C8 C9 C10 C11 178.3(2)
C8 C9 C14 C13 -177.3(2)
C12 C13 C14 C9 -0.8(3)
C5 C4 C3 C2 0.1(4)
C10 C9 C8 C7 -97.9(2)
C10 C9 C14 C13 0.4(3)
C14 C13 C12 Br1 179.46(16)
C14 C13 C12 C11 0.2(3)
C14 C9 C8 C7 79.8(3)
C14 C9 C10 C11 0.5(3)
C2 C1 C6 S1 -179.49(17)
C2 C1 C6 C5 0.8(3)
